data_7003715
loop_
_publ_author_name
'Burrows, Andrew D.'
'Cassar, Kevin'
'D\"uren, Tina'
'Friend, Richard M. W.'
'Mahon, Mary F.'
'Rigby, Sean P.'
'Savarese, Teresa L.'

_publ_section_title
;
 Syntheses, structures and properties of cadmium benzenedicarboxylate
 metal--organic frameworks
;
_journal_issue 18
_journal_name_full 'Dalton Transactions'
_journal_page_first 2465
_journal_page_last 2474
_journal_paper_doi 10.1039/b718947h
_journal_year 2008
_chemical_formula_sum 'C11 H11 Cd N O5'
_chemical_formula_weight 349.61
_chemical_name_systematic
;
?
;
_space_group_IT_number 2
_symmetry_cell_setting triclinic
_symmetry_space_group_name_Hall '-P 1'
_symmetry_space_group_name_H-M 'P -1'
_atom_sites_solution_hydrogens geom
_atom_sites_solution_primary direct
_atom_sites_solution_secondary difmap
_audit_creation_method SHELXL-97
_cell_angle_alpha 118.255(2)
_cell_angle_beta 102.118(2)
_cell_angle_gamma 91.358(2)
_cell_formula_units_Z 2
_cell_length_a 7.4523(9)
_cell_length_b 9.7764(12)
_cell_length_c 9.8469(12)
_cell_measurement_reflns_used 25
_cell_measurement_temperature 150(2)
_cell_measurement_theta_max 18
_cell_measurement_theta_min 12
_cell_volume 611.51(13)
_computing_cell_refinement 'local programs'
_computing_data_collection 'Bruker SMART'
_computing_data_reduction 'Bruker SAINT'
_computing_molecular_graphics 'ORTEX (P.McArdle, 1995)'
_computing_publication_material 'SHELXL-97/2 (Sheldrick,1997)'
_computing_structure_refinement 'Bruker SHELXTL'
_computing_structure_solution 'Bruker SHELXTL'
_diffrn_ambient_temperature 150(2)
_diffrn_measured_fraction_theta_full 0.903
_diffrn_measured_fraction_theta_max 0.903
_diffrn_measurement_device_type 'Bruker SMART CCD diffractometer'
_diffrn_measurement_method '\w rotation with narrow frames'
_diffrn_radiation_monochromator 'Silicon 111'
_diffrn_radiation_source 'Daresbury SRS station 9.8'
_diffrn_radiation_type Synchrotron
_diffrn_radiation_wavelength 0.68970
_diffrn_reflns_av_R_equivalents 0.0428
_diffrn_reflns_av_sigmaI/netI 0.0638
_diffrn_reflns_limit_h_max 11
_diffrn_reflns_limit_h_min -11
_diffrn_reflns_limit_k_max 14
_diffrn_reflns_limit_k_min -14
_diffrn_reflns_limit_l_max 14
_diffrn_reflns_limit_l_min -15
_diffrn_reflns_number 8031
_diffrn_reflns_theta_full 32.01
_diffrn_reflns_theta_max 32.01
_diffrn_reflns_theta_min 2.32
_exptl_absorpt_coefficient_mu 1.797
_exptl_absorpt_correction_type none
_exptl_crystal_colour Colourless
_exptl_crystal_density_diffrn 1.899
_exptl_crystal_density_method 'not measured'
_exptl_crystal_description Block
_exptl_crystal_F_000 344
_exptl_crystal_size_max 0.06
_exptl_crystal_size_mid 0.04
_exptl_crystal_size_min 0.01
_refine_diff_density_max 0.893
_refine_diff_density_min -0.757
_refine_diff_density_rms 0.181
_refine_ls_extinction_method none
_refine_ls_goodness_of_fit_ref 1.009
_refine_ls_hydrogen_treatment constr
_refine_ls_matrix_type full
_refine_ls_number_parameters 165
_refine_ls_number_reflns 4205
_refine_ls_number_restraints 0
_refine_ls_restrained_S_all 1.009
_refine_ls_R_factor_all 0.0391
_refine_ls_R_factor_gt 0.0372
_refine_ls_shift/su_max 0.000
_refine_ls_shift/su_mean 0.000
_refine_ls_structure_factor_coef Fsqd
_refine_ls_weighting_details 'calc w=1/[\s^2^(Fo^2^)+(0.0548P)^2^+0.0000P] where P=(Fo^2^+2Fc^2^)/3'
_refine_ls_weighting_scheme calc
_refine_ls_wR_factor_gt 0.0965
_refine_ls_wR_factor_ref 0.0972
_reflns_number_gt 3856
_reflns_number_total 4205
_reflns_threshold_expression >2sigma(I)
_cod_data_source_file b718947h.txt
_cod_data_source_block compound_1_bath84
_cod_depositor_comments
;
The following automatic conversions were performed:
'_symmetry_cell_setting' value 'Triclinic' changed to 'triclinic'
according to '/home/saulius/struct/CIF-dictionaries/cif_core.dic'
dictionary named 'cif_core.dic' version 2.4.1 from
2010-06-29.

'_exptl_absorpt_correction_type' value 'None' changed to
'none' according to '/home/saulius/struct/CIF-dictionaries/cif_core.dic'
dictionary named 'cif_core.dic' version 2.4.1 from 2010-06-29.

Automatic conversion script
Id: cif_fix_enum 1527 2010-12-29 10:47:43Z saulius 
;
_cod_original_sg_symbol_H-M P-1
_cod_database_code 7003715

loop_
_symmetry_equiv_pos_as_xyz
'x, y, z'
'-x, -y, -z'

loop_
_atom_site_label
_atom_site_type_symbol
_atom_site_fract_x
_atom_site_fract_y
_atom_site_fract_z
_atom_site_U_iso_or_equiv
_atom_site_adp_type
_atom_site_occupancy
_atom_site_symmetry_multiplicity
_atom_site_calc_flag
_atom_site_refinement_flags
_atom_site_disorder_assembly
_atom_site_disorder_group
Cd1 Cd 0.23786(2) -0.026218(19) 0.484304(18) 0.01245(7) Uani 1 1 d . . .
O1 O 0.2321(3) -0.1290(3) 0.6720(3) 0.0229(4) Uani 1 1 d . . .
O2 O 0.0696(3) 0.0563(2) 0.6704(2) 0.0164(3) Uani 1 1 d . . .
O3 O 0.4793(3) -0.1061(2) 0.3271(2) 0.0203(4) Uani 1 1 d . . .
O4 O 0.2409(3) -0.2702(2) 0.2874(3) 0.0239(4) Uani 1 1 d . . .
O5 O 0.2530(3) 0.1955(2) 0.4635(3) 0.0208(4) Uani 1 1 d . . .
N1 N 0.3268(4) 0.3291(4) 0.3427(4) 0.0305(6) Uani 1 1 d . . .
C1 C 0.1265(4) -0.0322(3) 0.7287(3) 0.0166(4) Uani 1 1 d . . .
C2 C 0.0630(3) -0.0139(3) 0.8709(3) 0.0152(4) Uani 1 1 d . . .
C3 C 0.1037(4) -0.1190(3) 0.9277(3) 0.0183(5) Uani 1 1 d . . .
H3 H 0.1740 -0.2003 0.8784 0.022 Uiso 1 1 calc R . .
C4 C -0.0405(4) 0.1040(3) 0.9427(3) 0.0183(5) Uani 1 1 d . . .
H4 H -0.0686 0.1750 0.9035 0.022 Uiso 1 1 calc R . .
C5 C 0.3864(4) -0.2423(3) 0.2543(3) 0.0169(5) Uani 1 1 d . . .
C6 C 0.4465(4) -0.3742(3) 0.1217(3) 0.0150(4) Uani 1 1 d . . .
C7 C 0.6347(4) -0.3829(3) 0.1277(3) 0.0175(5) Uani 1 1 d . . .
H7 H 0.7263 -0.3033 0.2147 0.021 Uiso 1 1 calc R . .
C8 C 0.3135(4) -0.4916(3) -0.0059(3) 0.0173(5) Uani 1 1 d . . .
H8 H 0.1857 -0.4856 -0.0094 0.021 Uiso 1 1 calc R . .
C9 C 0.3418(4) 0.2142(4) 0.3785(4) 0.0207(5) Uani 1 1 d . . .
H9 H 0.4250 0.1423 0.3368 0.025 Uiso 1 1 calc R . .
C10 C 0.4306(6) 0.3385(6) 0.2372(6) 0.0498(11) Uani 1 1 d . . .
H10A H 0.5198 0.2634 0.2183 0.075 Uiso 1 1 calc R . .
H10B H 0.4971 0.4449 0.2864 0.075 Uiso 1 1 calc R . .
H10C H 0.3450 0.3133 0.1356 0.075 Uiso 1 1 calc R . .
C11 C 0.1970(6) 0.4405(5) 0.3975(6) 0.0442(10) Uani 1 1 d . . .
H11A H 0.1271 0.4127 0.4569 0.066 Uiso 1 1 calc R . .
H11B H 0.1110 0.4372 0.3054 0.066 Uiso 1 1 calc R . .
H11C H 0.2657 0.5465 0.4668 0.066 Uiso 1 1 calc R . .

loop_
_atom_site_aniso_label
_atom_site_aniso_U_11
_atom_site_aniso_U_22
_atom_site_aniso_U_33
_atom_site_aniso_U_23
_atom_site_aniso_U_13
_atom_site_aniso_U_12
Cd1 0.01494(10) 0.01207(10) 0.01113(10) 0.00459(7) 0.00738(6) 0.00357(6)
O1 0.0281(11) 0.0278(11) 0.0200(10) 0.0133(9) 0.0156(8) 0.0108(9)
O2 0.0168(8) 0.0218(9) 0.0115(8) 0.0081(7) 0.0058(6) 0.0021(7)
O3 0.0217(9) 0.0140(8) 0.0159(9) 0.0008(7) 0.0026(7) 0.0061(7)
O4 0.0335(11) 0.0175(9) 0.0226(10) 0.0065(8) 0.0185(9) 0.0087(8)
O5 0.0243(10) 0.0161(9) 0.0250(10) 0.0114(8) 0.0081(8) 0.0029(7)
N1 0.0266(13) 0.0305(14) 0.0466(17) 0.0304(14) 0.0046(12) 0.0034(10)
C1 0.0160(10) 0.0215(12) 0.0124(10) 0.0072(9) 0.0069(8) 0.0004(9)
C2 0.0144(10) 0.0217(12) 0.0111(10) 0.0083(9) 0.0057(8) 0.0033(8)
C3 0.0218(12) 0.0219(12) 0.0154(11) 0.0101(10) 0.0100(9) 0.0076(9)
C4 0.0216(12) 0.0216(12) 0.0167(11) 0.0115(10) 0.0092(9) 0.0068(9)
C5 0.0244(12) 0.0158(11) 0.0111(10) 0.0058(9) 0.0071(9) 0.0104(9)
C6 0.0205(11) 0.0120(10) 0.0121(10) 0.0045(8) 0.0067(8) 0.0039(8)
C7 0.0201(12) 0.0137(10) 0.0141(11) 0.0020(9) 0.0070(9) 0.0045(8)
C8 0.0195(11) 0.0138(10) 0.0163(11) 0.0040(9) 0.0081(9) 0.0045(9)
C9 0.0178(12) 0.0208(12) 0.0273(14) 0.0158(11) 0.0035(10) 0.0028(9)
C10 0.047(2) 0.067(3) 0.065(3) 0.055(3) 0.014(2) 0.001(2)
C11 0.042(2) 0.0251(16) 0.066(3) 0.0275(19) 0.0010(19) 0.0084(14)

loop_
_atom_type_symbol
_atom_type_description
_atom_type_scat_dispersion_real
_atom_type_scat_dispersion_imag
_atom_type_scat_source
C C 0.0033 0.0016 'International Tables Vol C Tables 4.2.6.8 and 6.1.1.4'
H H 0.0000 0.0000 'International Tables Vol C Tables 4.2.6.8 and 6.1.1.4'
N N 0.0061 0.0033 'International Tables Vol C Tables 4.2.6.8 and 6.1.1.4'
O O 0.0106 0.0060 'International Tables Vol C Tables 4.2.6.8 and 6.1.1.4'
Cd Cd -0.8075 1.2024 'International Tables Vol C Tables 4.2.6.8 and 6.1.1.4'

loop_
_geom_angle_atom_site_label_1
_geom_angle_atom_site_label_2
_geom_angle_atom_site_label_3
_geom_angle
_geom_angle_site_symmetry_1
_geom_angle_site_symmetry_3
_geom_angle_publ_flag
O4 Cd1 O5 125.22(8) . . ?
O4 Cd1 O2 129.72(8) . . ?
O5 Cd1 O2 96.71(7) . . ?
O4 Cd1 O3 116.77(8) . 2_656 ?
O5 Cd1 O3 81.20(7) . 2_656 ?
O2 Cd1 O3 93.78(7) . 2_656 ?
O4 Cd1 O2 84.07(8) . 2_556 ?
O5 Cd1 O2 79.34(7) . 2_556 ?
O2 Cd1 O2 77.32(7) . 2_556 ?
O3 Cd1 O2 157.43(7) 2_656 2_556 ?
O4 Cd1 O1 90.53(8) . . ?
O5 Cd1 O1 144.16(8) . . ?
O2 Cd1 O1 54.87(7) . . ?
O3 Cd1 O1 79.75(8) 2_656 . ?
O2 Cd1 O1 110.26(7) 2_556 . ?
O4 Cd1 O3 54.70(7) . . ?
O5 Cd1 O3 86.36(7) . . ?
O2 Cd1 O3 168.02(7) . . ?
O3 Cd1 O3 75.20(8) 2_656 . ?
O2 Cd1 O3 114.65(7) 2_556 . ?
O1 Cd1 O3 117.27(7) . . ?
O4 Cd1 C5 27.08(8) . . ?
O5 Cd1 C5 107.06(8) . . ?
O2 Cd1 C5 155.27(8) . . ?
O3 Cd1 C5 96.44(8) 2_656 . ?
O2 Cd1 C5 100.11(7) 2_556 . ?
O1 Cd1 C5 105.03(7) . . ?
O3 Cd1 C5 27.62(8) . . ?
O4 Cd1 C1 111.70(8) . . ?
O5 Cd1 C1 121.45(8) . . ?
O2 Cd1 C1 27.85(8) . . ?
O3 Cd1 C1 85.45(8) 2_656 . ?
O2 Cd1 C1 95.01(7) 2_556 . ?
O1 Cd1 C1 27.05(7) . . ?
O3 Cd1 C1 143.39(7) . . ?
C5 Cd1 C1 131.05(8) . . ?
C1 O1 Cd1 87.15(16) . . ?
C1 O2 Cd1 96.06(16) . . ?
C1 O2 Cd1 125.17(17) . 2_556 ?
Cd1 O2 Cd1 102.68(7) . 2_556 ?
C5 O3 Cd1 138.41(18) . 2_656 ?
C5 O3 Cd1 85.57(16) . . ?
Cd1 O3 Cd1 104.80(8) 2_656 . ?
C5 O4 Cd1 97.98(17) . . ?
C9 O5 Cd1 122.87(18) . . ?
C9 N1 C10 119.9(3) . . ?
C9 N1 C11 121.3(3) . . ?
C10 N1 C11 118.6(3) . . ?
O1 C1 O2 121.8(2) . . ?
O1 C1 C2 120.6(2) . . ?
O2 C1 C2 117.6(2) . . ?
O1 C1 Cd1 65.80(14) . . ?
O2 C1 Cd1 56.09(13) . . ?
C2 C1 Cd1 172.7(2) . . ?
C4 C2 C3 119.9(2) . . ?
C4 C2 C1 120.3(2) . . ?
C3 C2 C1 119.7(2) . . ?
C2 C3 C4 119.6(2) . 2_557 ?
C2 C4 C3 120.5(2) . 2_557 ?
O4 C5 O3 121.7(2) . . ?
O4 C5 C6 118.2(2) . . ?
O3 C5 C6 120.1(2) . . ?
O4 C5 Cd1 54.93(13) . . ?
O3 C5 Cd1 66.82(14) . . ?
C6 C5 Cd1 173.0(2) . . ?
C8 C6 C7 119.8(2) . . ?
C8 C6 C5 119.5(2) . . ?
C7 C6 C5 120.6(2) . . ?
C8 C7 C6 119.4(2) 2_645 . ?
C7 C8 C6 120.7(2) 2_645 . ?
O5 C9 N1 123.7(3) . . ?

loop_
_geom_bond_atom_site_label_1
_geom_bond_atom_site_label_2
_geom_bond_distance
_geom_bond_site_symmetry_2
_geom_bond_publ_flag
Cd1 O4 2.256(2) . ?
Cd1 O5 2.274(2) . ?
Cd1 O2 2.2788(19) . ?
Cd1 O3 2.349(2) 2_656 ?
Cd1 O2 2.3947(19) 2_556 ?
Cd1 O1 2.494(2) . ?
Cd1 O3 2.517(2) . ?
Cd1 C5 2.730(2) . ?
Cd1 C1 2.731(2) . ?
O1 C1 1.243(3) . ?
O2 C1 1.283(3) . ?
O2 Cd1 2.3947(19) 2_556 ?
O3 C5 1.269(4) . ?
O3 Cd1 2.349(2) 2_656 ?
O4 C5 1.255(3) . ?
O5 C9 1.242(3) . ?
N1 C9 1.328(4) . ?
N1 C10 1.453(5) . ?
N1 C11 1.458(5) . ?
C1 C2 1.503(3) . ?
C2 C4 1.386(4) . ?
C2 C3 1.396(4) . ?
C3 C4 1.397(4) 2_557 ?
C4 C3 1.397(4) 2_557 ?
C5 C6 1.499(3) . ?
C6 C8 1.392(4) . ?
C6 C7 1.397(4) . ?
C7 C8 1.385(3) 2_645 ?
C8 C7 1.385(3) 2_645 ?
